data_4317373
loop_
_publ_author_name
'Su-Yun Zhang'
'Chun-Li Hu'
'Chuan-Fu Sun'
'Jiang-Gao Mao'

_publ_section_title
;
 Syntheses and Crystal Structures of a Series of Alkaline Earth Vanadium
 Selenites and Tellurites
;
_journal_name_full 'Inorganic Chemistry'
_journal_page_first 11627
_journal_page_last 11636
_journal_paper_doi 10.1021/ic1020737
_journal_volume 49
_journal_year 2010
_chemical_formula_moiety 'H Ba2 O13 Te4 V'
_chemical_formula_sum 'Ba2 H O13 Te4 V'
_chemical_formula_weight 1045.03
_chemical_name_systematic
; 
 ? 
;
_space_group_IT_number 14
_symmetry_cell_setting monoclinic
_symmetry_space_group_name_Hall '-P 2yn'
_symmetry_space_group_name_H-M 'P 1 21/n 1'
_atom_sites_solution_hydrogens geom
_atom_sites_solution_primary direct
_atom_sites_solution_secondary difmap
_audit_creation_method SHELXL-97
_cell_angle_alpha 90.00
_cell_angle_beta 94.763(6)
_cell_angle_gamma 90.00
_cell_formula_units_Z 4
_cell_length_a 10.7661(7)
_cell_length_b 7.3084(3)
_cell_length_c 16.5883(14)
_cell_measurement_reflns_used 3969
_cell_measurement_temperature 293(2)
_cell_measurement_theta_max 27.4603
_cell_measurement_theta_min 2.1754
_cell_volume 1300.71(15)
_computing_structure_refinement 'SHELXL-97 (Sheldrick, 1997)'
_computing_structure_solution 'SHELXS-97 (Sheldrick, 1990)'
_diffrn_ambient_temperature 293(2)
_diffrn_measured_fraction_theta_full 0.993
_diffrn_measured_fraction_theta_max 0.993
_diffrn_measurement_device_type 'Mercury2 (1x1 bin mode)'
_diffrn_measurement_method CCD_Profile_fitting
_diffrn_radiation_monochromator graphite
_diffrn_radiation_source 'fine-focus sealed tube'
_diffrn_radiation_type MoK\a
_diffrn_radiation_wavelength 0.71073
_diffrn_reflns_av_R_equivalents 0.0570
_diffrn_reflns_av_sigmaI/netI 0.0563
_diffrn_reflns_limit_h_max 13
_diffrn_reflns_limit_h_min -13
_diffrn_reflns_limit_k_max 8
_diffrn_reflns_limit_k_min -9
_diffrn_reflns_limit_l_max 21
_diffrn_reflns_limit_l_min -21
_diffrn_reflns_number 9853
_diffrn_reflns_theta_full 27.46
_diffrn_reflns_theta_max 27.46
_diffrn_reflns_theta_min 2.46
_diffrn_standards_decay_% <1.0
_exptl_absorpt_coefficient_mu 15.549
_exptl_absorpt_correction_T_max 1.0000
_exptl_absorpt_correction_T_min 0.2368
_exptl_absorpt_correction_type multi-scan
_exptl_crystal_colour yellow
_exptl_crystal_density_diffrn 5.337
_exptl_crystal_density_method 'not measured'
_exptl_crystal_description brick
_exptl_crystal_F_000 1792
_exptl_crystal_size_max 0.2000
_exptl_crystal_size_mid 0.1000
_exptl_crystal_size_min 0.0600
_refine_diff_density_max 2.782
_refine_diff_density_min -2.133
_refine_diff_density_rms 0.492
_refine_ls_extinction_coef 0.00054(10)
_refine_ls_extinction_expression Fc^*^=kFc[1+0.001xFc^2^\l^3^/sin(2\q)]^-1/4^
_refine_ls_extinction_method SHELXL
_refine_ls_goodness_of_fit_ref 1.050
_refine_ls_hydrogen_treatment none
_refine_ls_matrix_type full
_refine_ls_number_parameters 182
_refine_ls_number_reflns 2966
_refine_ls_number_restraints 0
_refine_ls_restrained_S_all 1.050
_refine_ls_R_factor_all 0.0442
_refine_ls_R_factor_gt 0.0413
_refine_ls_shift/su_max 0.000
_refine_ls_shift/su_mean 0.000
_refine_ls_structure_factor_coef Fsqd
_refine_ls_weighting_details 'calc w=1/[\s^2^(Fo^2^)+(0.0538P)^2^+0.0000P] where P=(Fo^2^+2Fc^2^)/3'
_refine_ls_weighting_scheme calc
_refine_ls_wR_factor_gt 0.0994
_refine_ls_wR_factor_ref 0.1015
_reflns_number_gt 2710
_reflns_number_total 2966
_reflns_threshold_expression >2sigma(I)
_cod_data_source_file ic1020737_si_001_5.cif
_cod_data_source_block Ba2VTe4O12(OH)
_cod_depositor_comments
;
The following automatic conversions were performed:

'_exptl_absorpt_correction_type' value 'Multi-scan' changed to
'multi-scan' according to the built-in table from CIF Core dictionary
named 'cif_core.dic' version 2.4.1 from 2010-06-29.

Automatic conversion script
Id: cif_fix_values 1646 2011-03-28 12:23:43Z adriana 
;
_cod_original_formula_sum 'H Ba2 O13 Te4 V'
_cod_database_code 4317373

loop_
_symmetry_equiv_pos_as_xyz
'x, y, z'
'-x+1/2, y+1/2, -z+1/2'
'-x, -y, -z'
'x-1/2, -y-1/2, z-1/2'

loop_
_atom_site_label
_atom_site_type_symbol
_atom_site_fract_x
_atom_site_fract_y
_atom_site_fract_z
_atom_site_U_iso_or_equiv
_atom_site_adp_type
_atom_site_occupancy
_atom_site_symmetry_multiplicity
_atom_site_calc_flag
_atom_site_refinement_flags
_atom_site_disorder_assembly
_atom_site_disorder_group
Ba1 Ba 0.24722(5) 0.23095(7) 0.19658(3) 0.01192(15) Uani 1 1 d . . .
Ba2 Ba 0.39270(5) 0.26466(7) 0.46236(3) 0.01262(15) Uani 1 1 d . . .
V1 V -0.09510(15) 0.74880(19) 0.39428(9) 0.0127(3) Uani 1 1 d . . .
Te1 Te 0.05282(5) 0.34992(7) 0.39441(3) 0.01135(16) Uani 1 1 d . . .
Te2 Te -0.07953(5) 0.48079(7) 0.18721(3) 0.01058(15) Uani 1 1 d . . .
Te3 Te -0.09042(5) 0.01926(7) 0.21788(3) 0.01066(16) Uani 1 1 d . . .
Te4 Te -0.22991(5) 0.73220(7) 0.03211(3) 0.01052(16) Uani 1 1 d . . .
O1 O 0.2021(5) 0.3463(8) 0.3507(3) 0.0124(12) Uani 1 1 d . . .
O2 O 0.0530(5) 0.6128(9) 0.4035(4) 0.0154(13) Uani 1 1 d . . .
O3 O -0.0580(6) 0.3458(8) 0.2999(4) 0.0153(13) Uani 1 1 d . . .
O4 O 0.0857(6) 0.5441(8) 0.1862(4) 0.0150(13) Uani 1 1 d . . .
O5 O -0.0592(7) 0.2341(8) 0.1455(4) 0.0172(14) Uani 1 1 d . . .
O6 O -0.0998(6) -0.1362(9) 0.1277(4) 0.0174(13) Uani 1 1 d . . .
O7 O 0.0759(6) -0.0169(8) 0.2466(4) 0.0180(14) Uani 1 1 d . . .
O8 O -0.1114(6) 0.5413(8) 0.0599(3) 0.0118(12) Uani 1 1 d . . .
O9 O -0.2907(6) 0.5602(9) -0.0573(4) 0.0161(13) Uani 1 1 d . . .
H9A H -0.3664 0.5289 -0.0555 0.019 Uiso 1 1 d R . .
O10 O -0.1378(6) 0.8550(8) -0.0388(3) 0.0137(13) Uani 1 1 d . . .
O11 O -0.1554(9) 0.7452(9) 0.2970(5) 0.031(2) Uani 1 1 d . . .
O12 O -0.1866(7) 0.6487(10) 0.4600(4) 0.0290(17) Uani 1 1 d . . .
O13 O -0.0613(6) 0.9624(9) 0.4172(4) 0.0247(16) Uani 1 1 d . . .

loop_
_atom_site_aniso_label
_atom_site_aniso_U_11
_atom_site_aniso_U_22
_atom_site_aniso_U_33
_atom_site_aniso_U_23
_atom_site_aniso_U_13
_atom_site_aniso_U_12
Ba1 0.0168(3) 0.0083(3) 0.0103(3) -0.00048(17) -0.0007(2) 0.00042(18)
Ba2 0.0135(3) 0.0093(3) 0.0147(3) 0.00143(18) -0.0012(2) 0.00124(18)
V1 0.0141(8) 0.0120(7) 0.0118(8) 0.0010(5) 0.0005(6) 0.0030(5)
Te1 0.0148(3) 0.0092(3) 0.0097(3) 0.0013(2) -0.0010(2) -0.0011(2)
Te2 0.0133(3) 0.0072(3) 0.0108(3) -0.00016(19) -0.0015(2) 0.0006(2)
Te3 0.0133(3) 0.0071(3) 0.0112(3) -0.00104(19) -0.0012(2) 0.0002(2)
Te4 0.0133(3) 0.0076(3) 0.0106(3) 0.00152(19) 0.0005(2) 0.00117(19)
O1 0.010(3) 0.015(3) 0.011(3) 0.001(2) 0.001(2) 0.003(2)
O2 0.012(3) 0.015(3) 0.019(3) -0.003(2) 0.000(2) 0.000(2)
O3 0.020(3) 0.010(3) 0.014(3) 0.002(2) -0.006(2) -0.005(3)
O4 0.014(3) 0.010(3) 0.020(3) 0.001(2) -0.005(3) -0.001(2)
O5 0.032(4) 0.006(3) 0.014(3) -0.001(2) 0.004(3) 0.002(3)
O6 0.025(4) 0.013(3) 0.014(3) -0.004(2) -0.001(3) 0.000(3)
O7 0.012(3) 0.017(3) 0.024(4) 0.003(3) -0.006(3) 0.003(3)
O8 0.019(3) 0.005(3) 0.010(3) 0.000(2) -0.007(2) 0.006(2)
O9 0.015(3) 0.016(3) 0.017(3) -0.003(3) -0.003(3) -0.005(3)
O10 0.021(3) 0.012(3) 0.008(3) 0.004(2) 0.000(2) -0.005(3)
O11 0.051(6) 0.016(4) 0.024(4) -0.004(3) -0.017(4) -0.001(3)
O12 0.023(4) 0.026(4) 0.038(5) 0.005(3) 0.007(3) -0.004(3)
O13 0.023(4) 0.019(4) 0.031(4) -0.005(3) -0.001(3) -0.003(3)

loop_
_atom_type_symbol
_atom_type_description
_atom_type_scat_dispersion_real
_atom_type_scat_dispersion_imag
_atom_type_scat_source
O O 0.0106 0.0060 'International Tables Vol C Tables 4.2.6.8 and 6.1.1.4'
H H 0.0000 0.0000 'International Tables Vol C Tables 4.2.6.8 and 6.1.1.4'
V V 0.3005 0.5294 'International Tables Vol C Tables 4.2.6.8 and 6.1.1.4'
Te Te -0.5308 1.6751 'International Tables Vol C Tables 4.2.6.8 and 6.1.1.4'
Ba Ba -0.3244 2.2819 'International Tables Vol C Tables 4.2.6.8 and 6.1.1.4'

loop_
_geom_angle_atom_site_label_1
_geom_angle_atom_site_label_2
_geom_angle_atom_site_label_3
_geom_angle
_geom_angle_site_symmetry_1
_geom_angle_site_symmetry_3
_geom_angle_publ_flag
O7 Ba1 O7 142.62(6) 2 . ?
O7 Ba1 O1 69.56(19) 2 . ?
O7 Ba1 O1 75.51(18) . . ?
O7 Ba1 O9 76.30(19) 2 3_565 ?
O7 Ba1 O9 139.14(18) . 3_565 ?
O1 Ba1 O9 129.79(17) . 3_565 ?
O7 Ba1 O10 133.00(18) 2 3_565 ?
O7 Ba1 O10 84.02(18) . 3_565 ?
O1 Ba1 O10 145.38(17) . 3_565 ?
O9 Ba1 O10 56.97(16) 3_565 3_565 ?
O7 Ba1 O4 83.42(18) 2 . ?
O7 Ba1 O4 97.15(18) . . ?
O1 Ba1 O4 70.19(17) . . ?
O9 Ba1 O4 70.30(18) 3_565 . ?
O10 Ba1 O4 85.33(18) 3_565 . ?
O7 Ba1 O4 73.24(18) 2 2_545 ?
O7 Ba1 O4 83.19(18) . 2_545 ?
O1 Ba1 O4 70.70(17) . 2_545 ?
O9 Ba1 O4 131.90(18) 3_565 2_545 ?
O10 Ba1 O4 134.64(17) 3_565 2_545 ?
O4 Ba1 O4 139.42(12) . 2_545 ?
O7 Ba1 O2 82.73(18) 2 2_545 ?
O7 Ba1 O2 120.86(18) . 2_545 ?
O1 Ba1 O2 143.03(17) . 2_545 ?
O9 Ba1 O2 61.50(17) 3_565 2_545 ?
O10 Ba1 O2 71.58(17) 3_565 2_545 ?
O4 Ba1 O2 131.71(17) . 2_545 ?
O4 Ba1 O2 78.33(17) 2_545 2_545 ?
O7 Ba1 O1 125.70(17) 2 2_545 ?
O7 Ba1 O1 66.55(17) . 2_545 ?
O1 Ba1 O1 125.39(17) . 2_545 ?
O9 Ba1 O1 104.28(17) 3_565 2_545 ?
O10 Ba1 O1 67.74(17) 3_565 2_545 ?
O4 Ba1 O1 149.23(17) . 2_545 ?
O4 Ba1 O1 67.22(16) 2_545 2_545 ?
O2 Ba1 O1 54.44(16) 2_545 2_545 ?
O7 Ba1 Te4 105.63(14) 2 3_565 ?
O7 Ba1 Te4 111.64(14) . 3_565 ?
O1 Ba1 Te4 154.54(12) . 3_565 ?
O9 Ba1 Te4 31.33(12) 3_565 3_565 ?
O10 Ba1 Te4 27.72(11) 3_565 3_565 ?
O4 Ba1 Te4 84.51(13) . 3_565 ?
O4 Ba1 Te4 133.21(13) 2_545 3_565 ?
O2 Ba1 Te4 55.65(12) 2_545 3_565 ?
O1 Ba1 Te4 78.38(11) 2_545 3_565 ?
O7 Ba1 Te1 102.81(13) 2 2_545 ?
O7 Ba1 Te1 92.97(13) . 2_545 ?
O1 Ba1 Te1 135.94(12) . 2_545 ?
O9 Ba1 Te1 86.30(13) 3_565 2_545 ?
O10 Ba1 Te1 71.74(13) 3_565 2_545 ?
O4 Ba1 Te1 153.80(13) . 2_545 ?
O4 Ba1 Te1 65.72(12) 2_545 2_545 ?
O2 Ba1 Te1 28.64(12) 2_545 2_545 ?
O1 Ba1 Te1 26.58(11) 2_545 2_545 ?
Te4 Ba1 Te1 69.290(15) 3_565 2_545 ?
O7 Ba1 Te2 106.94(13) 2 . ?
O7 Ba1 Te2 72.58(13) . . ?
O1 Ba1 Te2 70.88(12) . . ?
O9 Ba1 Te2 85.75(13) 3_565 . ?
O10 Ba1 Te2 76.53(13) 3_565 . ?
O4 Ba1 Te2 25.47(12) . . ?
O4 Ba1 Te2 138.50(13) 2_545 . ?
O2 Ba1 Te2 143.11(12) 2_545 . ?
O1 Ba1 Te2 127.35(11) 2_545 . ?
Te4 Ba1 Te2 87.609(17) 3_565 . ?
Te1 Ba1 Te2 146.335(19) 2_545 . ?
O1 Ba2 O12 70.9(2) . 3_566 ?
O1 Ba2 O8 121.98(18) . 4_666 ?
O12 Ba2 O8 81.9(2) 3_566 4_666 ?
O1 Ba2 O10 72.26(18) . 4_676 ?
O12 Ba2 O10 70.96(19) 3_566 4_676 ?
O8 Ba2 O10 143.17(17) 4_666 4_676 ?
O1 Ba2 O6 99.49(17) . 2 ?
O12 Ba2 O6 151.8(2) 3_566 2 ?
O8 Ba2 O6 123.97(18) 4_666 2 ?
O10 Ba2 O6 80.89(17) 4_676 2 ?
O1 Ba2 O10 148.79(17) . 2_545 ?
O12 Ba2 O10 119.0(2) 3_566 2_545 ?
O8 Ba2 O10 89.22(17) 4_666 2_545 ?
O10 Ba2 O10 83.06(18) 4_676 2_545 ?
O6 Ba2 O10 56.99(17) 2 2_545 ?
O1 Ba2 O8 127.59(17) . 2_545 ?
O12 Ba2 O8 152.43(19) 3_566 2_545 ?
O8 Ba2 O8 70.9(2) 4_666 2_545 ?
O10 Ba2 O8 130.62(17) 4_676 2_545 ?
O6 Ba2 O8 53.58(17) 2 2_545 ?
O10 Ba2 O8 57.92(16) 2_545 2_545 ?
O1 Ba2 O4 70.13(17) . 2_545 ?
O12 Ba2 O4 129.8(2) 3_566 2_545 ?
O8 Ba2 O4 93.03(17) 4_666 2_545 ?
O10 Ba2 O4 123.39(17) 4_676 2_545 ?
O6 Ba2 O4 65.69(17) 2 2_545 ?
O10 Ba2 O4 110.76(16) 2_545 2_545 ?
O8 Ba2 O4 58.06(16) 2_545 2_545 ?
O1 Ba2 O5 137.54(18) . 4_666 ?
O12 Ba2 O5 66.8(2) 3_566 4_666 ?
O8 Ba2 O5 55.01(16) 4_666 4_666 ?
O10 Ba2 O5 90.82(16) 4_676 4_666 ?
O6 Ba2 O5 116.32(19) 2 4_666 ?
O10 Ba2 O5 59.35(18) 2_545 4_666 ?
O8 Ba2 O5 93.21(17) 2_545 4_666 ?
O4 Ba2 O5 144.34(16) 2_545 4_666 ?
O1 Ba2 O9 69.90(17) . 4_666 ?
O12 Ba2 O9 71.97(19) 3_566 4_666 ?
O8 Ba2 O9 53.01(16) 4_666 4_666 ?
O10 Ba2 O9 133.58(17) 4_676 4_666 ?
O6 Ba2 O9 130.92(17) 2 4_666 ?
O10 Ba2 O9 140.35(16) 2_545 4_666 ?
O8 Ba2 O9 94.14(16) 2_545 4_666 ?
O4 Ba2 O9 65.71(17) 2_545 4_666 ?
O5 Ba2 O9 99.33(16) 4_666 4_666 ?
O1 Ba2 Te4 136.82(12) . 2_545 ?
O12 Ba2 Te4 148.54(16) 3_566 2_545 ?
O8 Ba2 Te4 89.83(13) 4_666 2_545 ?
O10 Ba2 Te4 100.45(13) 4_676 2_545 ?
O6 Ba2 Te4 38.15(12) 2 2_545 ?
O10 Ba2 Te4 30.08(11) 2_545 2_545 ?
O8 Ba2 Te4 31.78(11) 2_545 2_545 ?
O4 Ba2 Te4 80.70(12) 2_545 2_545 ?
O5 Ba2 Te4 83.58(14) 4_666 2_545 ?
O9 Ba2 Te4 125.56(12) 4_666 2_545 ?
O1 Ba2 Te1 26.40(12) . . ?
O12 Ba2 Te1 45.56(16) 3_566 . ?
O8 Ba2 Te1 104.19(13) 4_666 . ?
O10 Ba2 Te1 74.03(13) 4_676 . ?
O6 Ba2 Te1 125.08(13) 2 . ?
O10 Ba2 Te1 155.69(12) 2_545 . ?
O8 Ba2 Te1 145.58(11) 2_545 . ?
O4 Ba2 Te1 89.01(12) 2_545 . ?
O5 Ba2 Te1 112.14(14) 4_666 . ?
O9 Ba2 Te1 60.12(11) 4_666 . ?
Te4 Ba2 Te1 163.08(2) 2_545 . ?
O13 V1 O11 107.3(3) . . ?
O13 V1 O12 113.0(4) . . ?
O11 V1 O12 114.2(4) . . ?
O13 V1 O2 108.4(3) . . ?
O11 V1 O2 109.1(4) . . ?
O12 V1 O2 104.7(3) . . ?
O1 Te1 O3 100.8(3) . . ?
O1 Te1 O2 92.9(3) . . ?
O3 Te1 O2 94.5(3) . . ?
O1 Te1 Ba2 41.61(19) . . ?
O3 Te1 Ba2 140.5(2) . . ?
O2 Te1 Ba2 98.38(18) . . ?
O1 Te1 Ba1 47.24(19) . 2 ?
O3 Te1 Ba1 91.20(18) . 2 ?
O2 Te1 Ba1 47.27(18) . 2 ?
Ba2 Te1 Ba1 71.463(15) . 2 ?
O4 Te2 O5 95.3(3) . . ?
O4 Te2 O3 95.2(3) . . ?
O5 Te2 O3 82.8(2) . . ?
O4 Te2 O8 90.9(3) . . ?
O5 Te2 O8 81.7(2) . . ?
O3 Te2 O8 163.8(2) . . ?
O4 Te2 Ba2 46.62(19) . 2 ?
O5 Te2 Ba2 100.76(19) . 2 ?
O3 Te2 Ba2 141.70(17) . 2 ?
O8 Te2 Ba2 47.12(16) . 2 ?
O4 Te2 Ba1 42.17(19) . . ?
O5 Te2 Ba1 57.4(2) . . ?
O3 Te2 Ba1 73.57(18) . . ?
O8 Te2 Ba1 101.64(16) . . ?
Ba2 Te2 Ba1 76.555(16) 2 . ?
O7 Te3 O6 96.1(3) . . ?
O7 Te3 O5 93.4(3) . . ?
O6 Te3 O5 89.9(3) . . ?
O7 Te3 O11 93.3(3) . 1_545 ?
O6 Te3 O11 86.3(3) . 1_545 ?
O5 Te3 O11 172.6(3) . 1_545 ?
O7 Te3 Ba1 37.1(2) . . ?
O6 Te3 Ba1 98.8(2) . . ?
O5 Te3 Ba1 56.6(2) . . ?
O11 Te3 Ba1 130.3(2) 1_545 . ?
O10 Te4 O8 97.2(3) . . ?
O10 Te4 O9 89.6(3) . . ?
O8 Te4 O9 83.8(3) . . ?
O10 Te4 O6 84.5(2) . 1_565 ?
O8 Te4 O6 77.2(2) . 1_565 ?
O9 Te4 O6 159.2(2) . 1_565 ?
O10 Te4 Ba2 52.54(19) . 2 ?
O8 Te4 Ba2 53.04(18) . 2 ?
O9 Te4 Ba2 108.82(18) . 2 ?
O6 Te4 Ba2 52.40(16) 1_565 2 ?
O10 Te4 Ba1 46.22(18) . 3_565 ?
O8 Te4 Ba1 105.55(17) . 3_565 ?
O9 Te4 Ba1 47.23(18) . 3_565 ?
O6 Te4 Ba1 130.73(16) 1_565 3_565 ?
Ba2 Te4 Ba1 89.233(18) 2 3_565 ?
Te1 O1 Ba2 112.0(3) . . ?
Te1 O1 Ba1 126.9(3) . . ?
Ba2 O1 Ba1 112.4(2) . . ?
Te1 O1 Ba1 106.2(2) . 2 ?
Ba2 O1 Ba1 104.02(19) . 2 ?
Ba1 O1 Ba1 89.66(16) . 2 ?
V1 O2 Te1 121.8(3) . . ?
V1 O2 Ba1 116.9(3) . 2 ?
Te1 O2 Ba1 104.1(2) . 2 ?
Te1 O3 Te2 138.0(3) . . ?
Te2 O4 Ba1 112.4(3) . . ?
Te2 O4 Ba1 131.6(3) . 2 ?
Ba1 O4 Ba1 89.78(17) . 2 ?
Te2 O4 Ba2 106.6(3) . 2 ?
Ba1 O4 Ba2 113.2(2) . 2 ?
Ba1 O4 Ba2 102.41(18) 2 2 ?
Te2 O5 Te3 118.6(3) . . ?
Te2 O5 Ba2 109.7(2) . 4_565 ?
Te3 O5 Ba2 124.9(3) . 4_565 ?
Te3 O6 Te4 144.4(3) . 1_545 ?
Te3 O6 Ba2 125.1(3) . 2_545 ?
Te4 O6 Ba2 89.45(19) 1_545 2_545 ?
Te3 O7 Ba1 144.7(3) . 2_545 ?
Te3 O7 Ba1 119.3(3) . . ?
Ba1 O7 Ba1 94.69(19) 2_545 . ?
Te4 O8 Te2 115.6(3) . . ?
Te4 O8 Ba2 119.4(3) . 4_565 ?
Te2 O8 Ba2 113.5(2) . 4_565 ?
Te4 O8 Ba2 95.2(2) . 2 ?
Te2 O8 Ba2 100.0(2) . 2 ?
Ba2 O8 Ba2 109.1(2) 4_565 2 ?
Te4 O9 Ba1 101.4(2) . 3_565 ?
Te4 O9 Ba2 103.7(2) . 4_565 ?
Ba1 O9 Ba2 110.6(2) 3_565 4_565 ?
Te4 O10 Ba2 123.4(3) . 4_575 ?
Te4 O10 Ba1 106.1(2) . 3_565 ?
Ba2 O10 Ba1 105.35(19) 4_575 3_565 ?
Te4 O10 Ba2 97.4(2) . 2 ?
Ba2 O10 Ba2 96.94(18) 4_575 2 ?
Ba1 O10 Ba2 129.9(2) 3_565 2 ?
V1 O11 Te3 112.5(4) . 1_565 ?
V1 O12 Ba2 137.9(4) . 3_566 ?

loop_
_geom_bond_atom_site_label_1
_geom_bond_atom_site_label_2
_geom_bond_distance
_geom_bond_site_symmetry_2
_geom_bond_publ_flag
Ba1 O7 2.759(6) 2 ?
Ba1 O7 2.761(6) . ?
Ba1 O1 2.773(6) . ?
Ba1 O9 2.840(6) 3_565 ?
Ba1 O10 2.849(6) 3_565 ?
Ba1 O4 2.871(6) . ?
Ba1 O4 2.881(6) 2_545 ?
Ba1 O2 2.953(6) 2_545 ?
Ba1 O1 2.981(6) 2_545 ?
Ba1 Te4 3.7922(8) 3_565 ?
Ba1 Te1 3.8997(7) 2_545 ?
Ba1 Te2 3.9550(8) . ?
Ba2 O1 2.714(6) . ?
Ba2 O12 2.731(7) 3_566 ?
Ba2 O8 2.762(6) 4_666 ?
Ba2 O10 2.799(6) 4_676 ?
Ba2 O6 2.878(6) 2 ?
Ba2 O10 2.907(6) 2_545 ?
Ba2 O8 2.914(6) 2_545 ?
Ba2 O4 2.971(6) 2_545 ?
Ba2 O5 3.040(6) 4_666 ?
Ba2 O9 3.088(6) 4_666 ?
Ba2 Te4 3.6318(8) 2_545 ?
Ba2 Te1 3.7900(8) . ?
V1 O13 1.640(7) . ?
V1 O11 1.688(8) . ?
V1 O12 1.695(7) . ?
V1 O2 1.875(6) . ?
Te1 O1 1.817(6) . ?
Te1 O3 1.890(6) . ?
Te1 O2 1.927(6) . ?
Te1 Ba1 3.8997(7) 2 ?
Te2 O4 1.839(6) . ?
Te2 O5 1.949(6) . ?
Te2 O3 2.109(6) . ?
Te2 O8 2.157(6) . ?
Te2 Ba2 3.9160(8) 2 ?
Te3 O7 1.834(6) . ?
Te3 O6 1.874(6) . ?
Te3 O5 2.021(6) . ?
Te3 O11 2.526(8) 1_545 ?
Te4 O10 1.835(6) . ?
Te4 O8 1.921(6) . ?
Te4 O9 2.012(6) . ?
Te4 O6 2.244(6) 1_565 ?
Te4 Ba2 3.6317(8) 2 ?
Te4 Ba1 3.7922(8) 3_565 ?
O1 Ba1 2.981(6) 2 ?
O2 Ba1 2.953(6) 2 ?
O4 Ba1 2.881(6) 2 ?
O4 Ba2 2.971(6) 2 ?
O5 Ba2 3.040(6) 4_565 ?
O6 Te4 2.244(6) 1_545 ?
O6 Ba2 2.878(6) 2_545 ?
O7 Ba1 2.759(6) 2_545 ?
O8 Ba2 2.762(6) 4_565 ?
O8 Ba2 2.914(6) 2 ?
O9 Ba1 2.840(6) 3_565 ?
O9 Ba2 3.088(6) 4_565 ?
O10 Ba2 2.799(6) 4_575 ?
O10 Ba1 2.849(6) 3_565 ?
O10 Ba2 2.907(6) 2 ?
O11 Te3 2.526(8) 1_565 ?
O12 Ba2 2.731(7) 3_566 ?
